data_2016785
loop_
_publ_author_name
'Pett, Virginia B.'
'Haynes, LeRoy W.'

_publ_section_title
;
 Conformation and hydrogen bonding for the bicyclic compound
 3-thiabicyclo[3.2.0]heptane-6,7-dicarboxylic acid 3,3-dioxide
;
_journal_coeditor_code SQ3155
_journal_issue 9
_journal_name_full 'Acta Crystallographica Section C'
_journal_page_first o485
_journal_page_last o488
_journal_paper_doi 10.1107/S0108270108022439
_journal_volume 64
_journal_year 2008
_chemical_formula_iupac 'C8 H10 O6 S'
_chemical_formula_moiety 'C8 H10 O6 S1'
_chemical_formula_sum 'C8 H10 O6 S'
_chemical_formula_weight 234.22
_chemical_name_systematic
;
3-thiabicyclo[3.2.0]heptane-6,7-dicarboxylic acid 3,3-dioxide
;
_space_group_IT_number 14
_symmetry_cell_setting monoclinic
_symmetry_space_group_name_Hall '-P 2ybc'
_symmetry_space_group_name_H-M 'P 1 21/c 1'
_atom_sites_solution_hydrogens geom
_atom_sites_solution_primary direct
_atom_sites_solution_secondary difmap
_audit_creation_method SHELXL97
_cell_angle_alpha 90.00
_cell_angle_beta 112.051(2)
_cell_angle_gamma 90.00
_cell_formula_units_Z 8
_cell_length_a 18.497(3)
_cell_length_b 6.1203(8)
_cell_length_c 17.188(2)
_cell_measurement_reflns_used 7020
_cell_measurement_temperature 103(2)
_cell_measurement_theta_max 28.482
_cell_measurement_theta_min 2.557
_cell_volume 1803.5(4)
_computing_cell_refinement 'SMART (Bruker, 2003)'
_computing_data_collection 'SMART (Bruker, 2003)'
_computing_data_reduction 'SHELXTL (Sheldrick, 2008)'
_computing_molecular_graphics
;
SHELXTL (Sheldrick, 2008), ORTEP-3 (Farrugia, 1997) and
Mercury (Macrae <i>et al.</i>,  2006)
;
_computing_publication_material 'SHELXTL (Sheldrick, 2008)'
_computing_structure_refinement 'SHELXL97 (Sheldrick, 2008)'
_computing_structure_solution 'SHELXS97 (Sheldrick, 2008)'
_diffrn_ambient_temperature 103(2)
_diffrn_measured_fraction_theta_full 0.974
_diffrn_measured_fraction_theta_max 0.974
_diffrn_measurement_device_type 'Bruker SMART area-detector'
_diffrn_measurement_method '\f and \w'
_diffrn_radiation_monochromator graphite
_diffrn_radiation_source 'fine-focus sealed tube'
_diffrn_radiation_type MoK\a
_diffrn_radiation_wavelength 0.71073
_diffrn_reflns_av_R_equivalents 0.0609
_diffrn_reflns_av_sigmaI/netI 0.0637
_diffrn_reflns_limit_h_max 24
_diffrn_reflns_limit_h_min -22
_diffrn_reflns_limit_k_max 8
_diffrn_reflns_limit_k_min -8
_diffrn_reflns_limit_l_max 23
_diffrn_reflns_limit_l_min -21
_diffrn_reflns_number 13348
_diffrn_reflns_theta_full 28.50
_diffrn_reflns_theta_max 28.50
_diffrn_reflns_theta_min 1.19
_diffrn_standards_decay_% 0.0
_exptl_absorpt_coefficient_mu 0.366
_exptl_absorpt_correction_T_max 0.982
_exptl_absorpt_correction_T_min 0.877
_exptl_absorpt_correction_type multi-scan
_exptl_absorpt_process_details '(SADABS; Sheldrick, 2001)'
_exptl_crystal_colour colourless
_exptl_crystal_density_diffrn 1.725
_exptl_crystal_density_method 'not measured'
_exptl_crystal_description plate
_exptl_crystal_F_000 976
_exptl_crystal_size_max 0.36
_exptl_crystal_size_mid 0.11
_exptl_crystal_size_min 0.05
_refine_diff_density_max 0.707
_refine_diff_density_min -0.661
_refine_ls_extinction_method none
_refine_ls_goodness_of_fit_ref 1.047
_refine_ls_hydrogen_treatment mixed
_refine_ls_matrix_type full
_refine_ls_number_parameters 283
_refine_ls_number_reflns 4458
_refine_ls_number_restraints 0
_refine_ls_restrained_S_all 1.047
_refine_ls_R_factor_all 0.0822
_refine_ls_R_factor_gt 0.0525
_refine_ls_shift/su_max 0.003
_refine_ls_shift/su_mean 0.000
_refine_ls_structure_factor_coef Fsqd
_refine_ls_weighting_details 'calc w = 1/[\s^2^(Fo^2^)+(0.0653P)^2^+0.9231P] where P=(Fo^2^+2Fc^2^)/3'
_refine_ls_weighting_scheme calc
_refine_ls_wR_factor_gt 0.1165
_refine_ls_wR_factor_ref 0.1282
_reflns_number_gt 3212
_reflns_number_total 4458
_reflns_threshold_expression I>2\s(I)
_cod_data_source_file sq3155.cif
_cod_data_source_block II
_cod_original_cell_volume 1803.4(4)
_cod_original_sg_symbol_Hall '-P 2YBC'
_cod_original_sg_symbol_H-M 'P 21/c'
_cod_original_formula_sum 'C8 H10 O6 S1'
_cod_database_code 2016785
_cod_database_fobs_code 2016785

loop_
_symmetry_equiv_pos_as_xyz
'x, y, z'
'-x, y+1/2, -z+1/2'
'-x, -y, -z'
'x, -y-1/2, z-1/2'

loop_
_atom_site_type_symbol
_atom_site_label
_atom_site_fract_x
_atom_site_fract_y
_atom_site_fract_z
_atom_site_U_iso_or_equiv
_atom_site_adp_type
_atom_site_calc_flag
_atom_site_refinement_flags
_atom_site_occupancy
S S3A 0.01497(4) 1.49593(10) 0.16292(4) 0.01167(16) Uani d . 1
O O8'A 0.26140(11) 1.1014(3) 0.08573(12) 0.0159(4) Uani d . 1
O O8A 0.15180(12) 1.0505(3) -0.02607(13) 0.0158(4) Uani d . 1
H H8A 0.178(2) 1.020(6) -0.045(3) 0.024 Uiso d . 1
O O9A 0.28435(12) 0.8652(3) 0.24110(13) 0.0157(4) Uani d . 1
H H9A 0.333(2) 0.850(5) 0.261(2) 0.024 Uiso d . 1
O O9'A 0.31369(11) 1.2103(3) 0.27950(13) 0.0182(4) Uani d . 1
O O3'A 0.01234(12) 1.6898(3) 0.11450(13) 0.0176(4) Uani d . 1
O O3A -0.04201(11) 1.4798(3) 0.20243(12) 0.0149(4) Uani d . 1
C C8A 0.19202(15) 1.0738(4) 0.05513(17) 0.0114(5) Uani d . 1
C C7A 0.13990(15) 1.0654(4) 0.10401(16) 0.0117(5) Uani d . 1
H H7A 0.1062 0.9322 0.0922 0.014 Uiso calc R 1
C C1A 0.09365(15) 1.2828(4) 0.09409(16) 0.0114(5) Uani d . 1
H H1A 0.0940 1.3766 0.0466 0.014 Uiso calc R 1
C C2A 0.01411(15) 1.2637(4) 0.10080(17) 0.0128(5) Uani d . 1
H H2AB 0.0094 1.1265 0.1290 0.015 Uiso calc R 1
H H2AA -0.0287 1.2716 0.0450 0.015 Uiso calc R 1
C C9A 0.26570(16) 1.0740(4) 0.24309(17) 0.0131(5) Uani d . 1
C C6A 0.18050(15) 1.1170(4) 0.19870(16) 0.0111(5) Uani d . 1
H H6A 0.1514 1.0426 0.2298 0.013 Uiso calc R 1
C C5A 0.15317(15) 1.3561(4) 0.18249(16) 0.0114(5) Uani d . 1
H H5A 0.1946 1.4540 0.1779 0.014 Uiso calc R 1
C C4A 0.11201(15) 1.4576(4) 0.23652(17) 0.0130(5) Uani d . 1
H H4AB 0.1362 1.5985 0.2610 0.016 Uiso calc R 1
H H4AA 0.1132 1.3577 0.2823 0.016 Uiso calc R 1
S S3B 0.51397(4) 0.93365(10) 0.35877(4) 0.01193(16) Uani d . 1
O O9'B 0.74535(12) 1.4373(3) 0.59529(13) 0.0183(4) Uani d . 1
O O9B 0.63679(12) 1.4509(3) 0.62175(13) 0.0179(4) Uani d . 1
H H9B 0.659(2) 1.546(6) 0.654(2) 0.027 Uiso d . 1
O O8'B 0.81850(11) 1.0853(3) 0.49683(12) 0.0148(4) Uani d . 1
O O8B 0.80328(12) 0.9807(3) 0.61416(12) 0.0177(4) Uani d . 1
H H8B 0.857(2) 1.001(6) 0.636(2) 0.027 Uiso d . 1
O O3'B 0.52791(12) 0.7951(3) 0.43049(12) 0.0169(4) Uani d . 1
O O3B 0.44779(11) 0.8819(3) 0.28326(12) 0.0161(4) Uani d . 1
C C9B 0.68095(16) 1.3668(4) 0.58417(16) 0.0118(5) Uani d . 1
C C6B 0.64044(15) 1.1858(4) 0.52582(16) 0.0112(5) Uani d . 1
H H6B 0.6036 1.1057 0.5458 0.013 Uiso calc R 1
C C5B 0.59881(15) 1.2688(4) 0.43346(16) 0.0120(5) Uani d . 1
H H5B 0.6093 1.4267 0.4270 0.014 Uiso calc R 1
C C4B 0.51285(15) 1.2103(4) 0.38998(17) 0.0135(5) Uani d . 1
H H4BB 0.4872 1.3054 0.3407 0.016 Uiso calc R 1
H H4BA 0.4851 1.2248 0.4290 0.016 Uiso calc R 1
C C8B 0.77664(16) 1.0385(4) 0.53359(17) 0.0118(5) Uani d . 1
C C7B 0.68967(15) 1.0255(4) 0.49514(16) 0.0107(5) Uani d . 1
H H7B 0.6724 0.8718 0.4977 0.013 Uiso calc R 1
C C1B 0.65147(15) 1.1133(4) 0.40507(16) 0.0111(5) Uani d . 1
H H1B 0.6890 1.1950 0.3865 0.013 Uiso calc R 1
C C2B 0.60066(15) 0.9543(4) 0.33825(17) 0.0128(5) Uani d . 1
H H2BB 0.6264 0.8102 0.3437 0.015 Uiso calc R 1
H H2BA 0.5896 1.0120 0.2811 0.015 Uiso calc R 1

loop_
_atom_site_aniso_label
_atom_site_aniso_U_11
_atom_site_aniso_U_22
_atom_site_aniso_U_33
_atom_site_aniso_U_12
_atom_site_aniso_U_13
_atom_site_aniso_U_23
S3A 0.0106(3) 0.0135(3) 0.0105(3) 0.0019(2) 0.0036(2) 0.0003(2)
O8'A 0.0146(10) 0.0181(9) 0.0153(10) -0.0014(8) 0.0059(8) -0.0005(8)
O8A 0.0175(11) 0.0208(10) 0.0110(10) 0.0047(8) 0.0077(8) -0.0008(8)
O9A 0.0129(10) 0.0141(9) 0.0180(11) 0.0040(8) 0.0033(8) 0.0005(8)
O9'A 0.0150(10) 0.0196(10) 0.0179(11) 0.0003(8) 0.0036(8) -0.0071(8)
O3'A 0.0211(11) 0.0138(9) 0.0178(11) 0.0025(8) 0.0073(9) 0.0039(8)
O3A 0.0107(9) 0.0224(10) 0.0134(10) 0.0026(7) 0.0067(8) 0.0002(8)
C8A 0.0141(14) 0.0090(11) 0.0108(13) 0.0008(10) 0.0044(11) 0.0000(9)
C7A 0.0127(13) 0.0133(12) 0.0095(13) 0.0013(10) 0.0046(11) -0.0020(10)
C1A 0.0124(13) 0.0119(11) 0.0101(13) 0.0010(10) 0.0045(10) -0.0008(10)
C2A 0.0118(13) 0.0154(12) 0.0099(13) 0.0001(10) 0.0026(10) -0.0027(10)
C9A 0.0164(14) 0.0148(12) 0.0095(13) 0.0001(11) 0.0065(11) -0.0003(10)
C6A 0.0128(13) 0.0117(12) 0.0101(13) 0.0001(10) 0.0057(11) 0.0014(9)
C5A 0.0093(13) 0.0134(12) 0.0094(13) 0.0006(10) 0.0012(10) -0.0002(10)
C4A 0.0118(13) 0.0141(12) 0.0099(13) 0.0015(10) 0.0003(11) -0.0028(10)
S3B 0.0100(3) 0.0132(3) 0.0121(3) -0.0004(2) 0.0036(3) -0.0023(2)
O9'B 0.0186(11) 0.0227(10) 0.0155(10) -0.0083(8) 0.0085(9) -0.0057(8)
O9B 0.0163(11) 0.0184(10) 0.0205(11) -0.0026(8) 0.0086(9) -0.0093(8)
O8'B 0.0145(10) 0.0161(9) 0.0149(10) 0.0001(8) 0.0066(8) 0.0005(7)
O8B 0.0110(10) 0.0281(11) 0.0120(10) 0.0002(8) 0.0018(8) 0.0038(8)
O3'B 0.0190(11) 0.0161(9) 0.0162(10) -0.0020(8) 0.0074(8) 0.0021(8)
O3B 0.0101(10) 0.0212(10) 0.0155(10) -0.0008(8) 0.0030(8) -0.0064(8)
C9B 0.0146(14) 0.0120(12) 0.0079(12) 0.0005(10) 0.0031(11) 0.0017(9)
C6B 0.0129(13) 0.0105(11) 0.0104(13) -0.0004(10) 0.0045(10) -0.0019(9)
C5B 0.0138(13) 0.0109(11) 0.0098(13) 0.0011(10) 0.0028(11) 0.0003(9)
C4B 0.0123(13) 0.0140(12) 0.0134(14) 0.0034(10) 0.0038(11) -0.0025(10)
C8B 0.0130(13) 0.0101(12) 0.0111(13) 0.0004(9) 0.0033(11) -0.0013(9)
C7B 0.0091(12) 0.0129(12) 0.0100(13) 0.0004(9) 0.0034(10) 0.0001(9)
C1B 0.0125(13) 0.0114(12) 0.0100(13) -0.0014(9) 0.0049(11) -0.0010(9)
C2B 0.0123(13) 0.0156(13) 0.0114(13) 0.0015(10) 0.0054(11) -0.0007(10)

loop_
_atom_type_symbol
_atom_type_description
_atom_type_scat_dispersion_real
_atom_type_scat_dispersion_imag
_atom_type_scat_source
C C 0.0033 0.0016 'International Tables Vol C Tables 4.2.6.8 and 6.1.1.4'
H H 0.0000 0.0000 'International Tables Vol C Tables 4.2.6.8 and 6.1.1.4'
O O 0.0106 0.0060 'International Tables Vol C Tables 4.2.6.8 and 6.1.1.4'
S S 0.1246 0.1234 'International Tables Vol C Tables 4.2.6.8 and 6.1.1.4'

loop_
_geom_angle_atom_site_label_1
_geom_angle_atom_site_label_2
_geom_angle_atom_site_label_3
_geom_angle
O3'A S3A O3A 116.91(12)
O3'A S3A C2A 108.76(13)
O3A S3A C2A 112.45(12)
O3'A S3A C4A 108.99(13)
O3A S3A C4A 111.88(13)
C2A S3A C4A 95.79(12)
C8A O8A H8A 108(3)
C9A O9A H9A 110(2)
O8'A C8A O8A 124.3(3)
O8'A C8A C7A 124.4(2)
O8A C8A C7A 111.3(2)
C8A C7A C6A 115.0(2)
C8A C7A C1A 110.6(2)
C6A C7A C1A 88.29(19)
C8A C7A H7A 113.5
C6A C7A H7A 113.5
C1A C7A H7A 113.5
C2A C1A C7A 115.7(2)
C2A C1A C5A 107.2(2)
C7A C1A C5A 88.94(19)
C2A C1A H1A 114.1
C7A C1A H1A 114.1
C5A C1A H1A 114.1
C1A C2A S3A 101.16(17)
C1A C2A H2AB 111.5
S3A C2A H2AB 111.5
C1A C2A H2AA 111.5
S3A C2A H2AA 111.5
H2AB C2A H2AA 109.4
O9'A C9A O9A 122.1(3)
O9'A C9A C6A 124.9(2)
O9A C9A C6A 113.0(2)
C9A C6A C5A 118.2(2)
C9A C6A C7A 120.2(2)
C5A C6A C7A 90.42(19)
C9A C6A H6A 108.9
C5A C6A H6A 108.9
C7A C6A H6A 108.9
C4A C5A C6A 118.6(2)
C4A C5A C1A 112.0(2)
C6A C5A C1A 88.09(19)
C4A C5A H5A 112.0
C6A C5A H5A 112.0
C1A C5A H5A 112.0
C5A C4A S3A 102.71(17)
C5A C4A H4AB 111.2
S3A C4A H4AB 111.2
C5A C4A H4AA 111.2
S3A C4A H4AA 111.2
H4AB C4A H4AA 109.1
O3'B S3B O3B 117.35(12)
O3'B S3B C2B 109.18(12)
O3B S3B C2B 111.20(12)
O3'B S3B C4B 108.76(13)
O3B S3B C4B 112.17(12)
C2B S3B C4B 96.09(13)
C9B O9B H9B 111(3)
C8B O8B H8B 108(2)
O9'B C9B O9B 122.4(2)
O9'B C9B C6B 125.8(3)
O9B C9B C6B 111.8(2)
C9B C6B C7B 119.0(2)
C9B C6B C5B 111.8(2)
C7B C6B C5B 89.35(19)
C9B C6B H6B 111.6
C7B C6B H6B 111.6
C5B C6B H6B 111.6
C4B C5B C1B 111.2(2)
C4B C5B C6B 116.5(2)
C1B C5B C6B 89.54(19)
C4B C5B H5B 112.5
C1B C5B H5B 112.5
C6B C5B H5B 112.5
C5B C4B S3B 104.09(17)
C5B C4B H4BB 110.9
S3B C4B H4BB 110.9
C5B C4B H4BA 110.9
S3B C4B H4BA 110.9
H4BB C4B H4BA 109.0
O8'B C8B O8B 123.3(2)
O8'B C8B C7B 125.3(2)
O8B C8B C7B 111.2(2)
C8B C7B C1B 116.0(2)
C8B C7B C6B 119.0(2)
C1B C7B C6B 90.85(19)
C8B C7B H7B 109.9
C1B C7B H7B 109.9
C6B C7B H7B 109.9
C2B C1B C7B 117.0(2)
C2B C1B C5B 110.0(2)
C7B C1B C5B 90.17(19)
C2B C1B H1B 112.6
C7B C1B H1B 112.6
C5B C1B H1B 112.6
C1B C2B S3B 104.06(18)
C1B C2B H2BB 110.9
S3B C2B H2BB 110.9
C1B C2B H2BA 110.9
S3B C2B H2BA 110.9
H2BB C2B H2BA 109.0

loop_
_geom_bond_atom_site_label_1
_geom_bond_atom_site_label_2
_geom_bond_distance
_geom_bond_publ_flag
S3A O3'A 1.440(2) y
S3A O3A 1.456(2) y
S3A C2A 1.774(3) y
S3A C4A 1.781(3) y
O8'A C8A 1.202(3) n
O8A C8A 1.320(3) n
O8A H8A 0.69(4) ?
O9A C9A 1.327(3) n
O9A H9A 0.84(4) ?
O9'A C9A 1.208(3) n
C8A C7A 1.499(4) n
C7A C6A 1.548(4) n
C7A C1A 1.556(4) n
C7A H7A 1.0000 ?
C1A C2A 1.523(4) y
C1A C5A 1.570(4) y
C1A H1A 1.0000 ?
C2A H2AB 0.9900 ?
C2A H2AA 0.9900 ?
C9A C6A 1.494(4) n
C6A C5A 1.539(3) n
C6A H6A 1.0000 ?
C5A C4A 1.536(4) y
C5A H5A 1.0000 ?
C4A H4AB 0.9900 ?
C4A H4AA 0.9900 ?
S3B O3'B 1.438(2) y
S3B O3B 1.446(2) y
S3B C2B 1.771(3) y
S3B C4B 1.779(3) y
O9'B C9B 1.213(3) n
O9B C9B 1.321(3) n
O9B H9B 0.80(4) n
O8'B C8B 1.203(3) n
O8B C8B 1.332(3) n
O8B H8B 0.94(4) ?
C9B C6B 1.493(3) n
C6B C7B 1.559(4) n
C6B C5B 1.566(4) n
C6B H6B 1.0000 ?
C5B C4B 1.524(4) y
C5B C1B 1.565(4) y
C5B H5B 1.0000 ?
C4B H4BB 0.9900 ?
C4B H4BA 0.9900 ?
C8B C7B 1.494(4) n
C7B C1B 1.537(4) n
C7B H7B 1.0000 ?
C1B C2B 1.529(4) y
C1B H1B 1.0000 ?
C2B H2BB 0.9900 ?
C2B H2BA 0.9900 ?

loop_
_geom_hbond_atom_site_label_D
_geom_hbond_atom_site_label_H
_geom_hbond_atom_site_label_A
_geom_hbond_site_symmetry_A
_geom_hbond_distance_DH
_geom_hbond_distance_HA
_geom_hbond_distance_DA
_geom_hbond_angle_DHA
O8A H8A O9'B 2_645 0.69(4) 1.99(4) 2.686(3) 178(5)
O9A H9A O3B . 0.84(4) 2.02(4) 2.834(3) 163(3)
O9B H9B O9'A 3_686 0.80(4) 1.83(4) 2.618(3) 166(4)
O8B H8B O3A 4_686 0.94(4) 1.78(4) 2.700(3) 165(3)

loop_
_geom_torsion_atom_site_label_1
_geom_torsion_atom_site_label_2
_geom_torsion_atom_site_label_3
_geom_torsion_atom_site_label_4
_geom_torsion
O8'A C8A C7A C6A 5.6(4)
O8A C8A C7A C6A -173.5(2)
O8'A C8A C7A C1A 103.6(3)
O8A C8A C7A C1A -75.4(3)
C8A C7A C1A C2A 150.7(2)
C6A C7A C1A C2A -93.2(2)
C8A C7A C1A C5A -100.7(2)
C6A C7A C1A C5A 15.4(2)
C7A C1A C2A S3A 137.78(19)
C5A C1A C2A S3A 40.5(2)
O3'A S3A C2A C1A 68.18(19)
O3A S3A C2A C1A -160.72(16)
C4A S3A C2A C1A -44.15(19)
O9'A C9A C6A C5A 12.8(4)
O9A C9A C6A C5A -169.2(2)
O9'A C9A C6A C7A 121.5(3)
O9A C9A C6A C7A -60.4(3)
C8A C7A C6A C9A -27.1(3)
C1A C7A C6A C9A -139.1(2)
C8A C7A C6A C5A 96.3(2)
C1A C7A C6A C5A -15.7(2)
C9A C6A C5A C4A -105.3(3)
C7A C6A C5A C4A 129.6(2)
C9A C6A C5A C1A 140.6(2)
C7A C6A C5A C1A 15.6(2)
C2A C1A C5A C4A -19.1(3)
C7A C1A C5A C4A -135.7(2)
C2A C1A C5A C6A 101.1(2)
C7A C1A C5A C6A -15.5(2)
C6A C5A C4A S3A -112.2(2)
C1A C5A C4A S3A -11.9(2)
O3'A S3A C4A C5A -79.33(18)
O3A S3A C4A C5A 149.83(16)
C2A S3A C4A C5A 32.81(19)
O9'B C9B C6B C7B 19.1(4)
O9B C9B C6B C7B -163.2(2)
O9'B C9B C6B C5B -82.9(3)
O9B C9B C6B C5B 94.8(3)
C9B C6B C5B C4B -127.5(2)
C7B C6B C5B C4B 111.3(2)
C9B C6B C5B C1B 118.9(2)
C7B C6B C5B C1B -2.20(19)
C1B C5B C4B S3B 21.8(3)
C6B C5B C4B S3B -78.8(2)
O3'B S3B C4B C5B 78.8(2)
O3B S3B C4B C5B -149.72(17)
C2B S3B C4B C5B -33.9(2)
O8'B C8B C7B C1B -9.8(4)
O8B C8B C7B C1B 173.3(2)
O8'B C8B C7B C6B -116.6(3)
O8B C8B C7B C6B 66.4(3)
C9B C6B C7B C8B 8.1(4)
C5B C6B C7B C8B 122.9(2)
C9B C6B C7B C1B -112.5(2)
C5B C6B C7B C1B 2.24(19)
C8B C7B C1B C2B 121.9(3)
C6B C7B C1B C2B -114.9(2)
C8B C7B C1B C5B -125.4(2)
C6B C7B C1B C5B -2.24(19)
C4B C5B C1B C2B 2.8(3)
C6B C5B C1B C2B 121.2(2)
C4B C5B C1B C7B -116.1(2)
C6B C5B C1B C7B 2.23(19)
C7B C1B C2B S3B 74.7(2)
C5B C1B C2B S3B -26.2(2)
O3'B S3B C2B C1B -76.75(19)
O3B S3B C2B C1B 152.21(16)
C4B S3B C2B C1B 35.56(19)
